data_4078922
loop_
_publ_author_name
'Bhargava, Suresh K.'
'Priv\'er, Steven H.'
'Willis, Anthony C.'
'Bennett, Martin A.'

_publ_section_title
;
 Preparation, Structure, and Reactivity of Dipalladium(I) Complexes
 Containing the Carbanion 2-C6F4PPh2: Coexistence of Distinct,
 Noninterconverting Head-to-Head [Dipalladium(0/II)] and Head-to-Tail
 [Dipalladium(I)] Species
;
_journal_issue 15
_journal_name_full Organometallics
_journal_page_first 5561
_journal_paper_doi 10.1021/om300525p
_journal_volume 31
_journal_year 2012
_chemical_compound_source ' from RMIT University'
_chemical_formula_moiety 'C55 H38 F8 I P3 Pd2, C6 H6'
_chemical_formula_sum 'C61 H44 F8 I P3 Pd2'
_chemical_formula_weight 1361.63
_space_group_IT_number 14
_symmetry_cell_setting monoclinic
_symmetry_space_group_name_Hall '-P 2yab'
_symmetry_space_group_name_H-M 'P 1 21/a 1'
_atom_sites_solution_hydrogens geom
_atom_sites_solution_primary direct
_audit_creation_date 09-03-31
_audit_creation_method CRYSTALS_ver_12.85
_audit_update_record
;
2009-04-01- Report on C61 H44 F8 I P3 Pd2 
             by   Anthony C. Willis
             for  Steven Priver and Martin Bennett

2009-04-01- passes checkcif tests with minor warnings  
;
_cell_angle_alpha 90
_cell_angle_beta 94.7219(17)
_cell_angle_gamma 90
_cell_formula_units_Z 4
_cell_length_a 18.0043(4)
_cell_length_b 17.8269(5)
_cell_length_c 18.8760(5)
_cell_measurement_reflns_used 593093
_cell_measurement_temperature 200
_cell_measurement_theta_max 27.7
_cell_measurement_theta_min 2.6
_cell_volume 6037.9(3)
_computing_cell_refinement 'DENZO/SCALEPACK (Otwinowski & Minor, 1997)'
_computing_data_collection 'COLLECT (Nonius, 1997-2001).'
_computing_data_reduction 'DENZO/SCALEPACK (Otwinowski & Minor, 1997)'
_computing_molecular_graphics
; 
ORTEP-II (Johnson 1976) in teXsan (MSC, 1992-1997)
;
_computing_publication_material 'CRYSTALS (Betteridge et al., 2003)'
_computing_structure_refinement
;
CRYSTALS (Betteridge et al., 2003), 
SQUEEZE (van der Sluis & Spek, 1990) 

;
_computing_structure_solution 'SIR92 (Altomare et al., 1994)'
_diffrn_ambient_temperature 200
_diffrn_measured_fraction_theta_full 0.999
_diffrn_measured_fraction_theta_max 0.994
_diffrn_measurement_device 'Nonius KappaCCD'
_diffrn_measurement_device_type Area
_diffrn_measurement_method ' \f and \w scans with CCD '
_diffrn_radiation_monochromator graphite
_diffrn_radiation_type 'Mo K\a'
_diffrn_radiation_wavelength 0.71073
_diffrn_reflns_av_R_equivalents 0.090
_diffrn_reflns_limit_h_max 23
_diffrn_reflns_limit_h_min -23
_diffrn_reflns_limit_k_max 23
_diffrn_reflns_limit_k_min -23
_diffrn_reflns_limit_l_max 24
_diffrn_reflns_limit_l_min -24
_diffrn_reflns_number 90356
_diffrn_reflns_theta_full 27.360
_diffrn_reflns_theta_max 27.584
_diffrn_reflns_theta_min 2.594
_diffrn_standards_number 0
_exptl_absorpt_coefficient_mu 1.247
_exptl_absorpt_correction_T_max 0.917
_exptl_absorpt_correction_T_min 0.725
_exptl_absorpt_correction_type integration
_exptl_absorpt_process_details
;
via Gaussian method (Coppens, 1970) implemented in maXus (2000)
;
_exptl_crystal_colour orange
_exptl_crystal_density_diffrn 1.498
_exptl_crystal_density_method 'not measured'
_exptl_crystal_description plate
_exptl_crystal_F_000 2688
_exptl_crystal_size_max 0.30
_exptl_crystal_size_mid 0.24
_exptl_crystal_size_min 0.07
_refine_diff_density_max 2.03
_refine_diff_density_min -1.99
_refine_ls_extinction_method None
_refine_ls_goodness_of_fit_ref 0.8295
_refine_ls_hydrogen_treatment constr
_refine_ls_matrix_type full
_refine_ls_number_parameters 676
_refine_ls_number_reflns 13911
_refine_ls_number_restraints 27
_refine_ls_R_factor_all 0.0976
_refine_ls_R_factor_gt 0.0438
_refine_ls_shift/su_max 0.016704
_refine_ls_structure_factor_coef Fsqd
_refine_ls_weighting_details
;
 Method= Modified Sheldrick 
 w=1/[\s^2^(F^2^) + ( 0.05P)^2^ + 0.00P] 
 ,where P=(max(Fo^2^,0) + 2Fc^2^)/3 
;
_refine_ls_weighting_scheme calc
_refine_ls_wR_factor_all 0.1118
_refine_ls_wR_factor_gt 0.0971
_refine_ls_wR_factor_ref 0.1118
_reflns_limit_h_max 23
_reflns_limit_h_min -23
_reflns_limit_k_max 23
_reflns_limit_k_min 0
_reflns_limit_l_max 24
_reflns_limit_l_min 0
_reflns_number_gt 7677
_reflns_number_total 13915
_reflns_threshold_expression I>2.0\s(I)
_oxford_diffrn_Wilson_B_factor 2.71
_oxford_diffrn_Wilson_scale 57.90
_oxford_refine_ls_r_factor_ref 0.0976
_oxford_refine_ls_scale 0.13976(4)
_oxford_reflns_number_all 13911
_oxford_reflns_threshold_expression_ref I>-10.0\s(I)
_oxford_structure_analysis_title '3301142 ben0908a  squeezed'
_cod_data_source_file om300525p_si_001.cif
_cod_data_source_block complex14
_cod_depositor_comments
;
The following automatic conversions were performed:

'_symmetry_cell_setting' value 'Monoclinic' changed to 'monoclinic'
according to /home/saulius/struct/CIF-dictionaries/cif_core.dic
dictionary named 'cif_core.dic' version 2.4.2 from 2011-04-26.

Automatic conversion script
Id: cif_fix_values 1891 2012-01-12 08:04:46Z andrius 
;
_cod_original_sg_symbol_H-M 'P 1 21/a 1 '
_cod_database_code 4078922

loop_
_symmetry_equiv_pos_as_xyz
x,y,z
-x,-y,-z
-x+1/2,y+1/2,-z
x+1/2,-y+1/2,z

loop_
_atom_site_label
_atom_site_type_symbol
_atom_site_fract_x
_atom_site_fract_y
_atom_site_fract_z
_atom_site_U_iso_or_equiv
_atom_site_occupancy
_atom_site_adp_type
_atom_site_refinement_flags_posn
_atom_site_refinement_flags_adp
I1 I 0.361345(19) 0.306780(18) 0.69938(2) 0.0401 1.0000 Uani . .
Pd1 Pd 0.44675(2) 0.42050(2) 0.65201(2) 0.0342 1.0000 Uani . .
Pd2 Pd 0.31257(2) 0.44957(2) 0.71220(2) 0.0340 1.0000 Uani . .
P1 P 0.50178(7) 0.44540(7) 0.76359(7) 0.0363 1.0000 Uani . .
P2 P 0.26207(7) 0.45152(7) 0.58825(8) 0.0357 1.0000 Uani . .
P3 P 0.26767(7) 0.56224(7) 0.75038(8) 0.0391 1.0000 Uani . .
F13 F 0.23939(16) 0.41092(18) 0.85179(17) 0.0549 1.0000 Uani . .
F14 F 0.2937(2) 0.3938(2) 0.98707(19) 0.0786 1.0000 Uani . .
F15 F 0.4430(2) 0.4077(2) 1.02359(18) 0.0746 1.0000 Uani . .
F16 F 0.53572(17) 0.4353(2) 0.92323(16) 0.0581 1.0000 Uani . .
F43 F 0.51655(16) 0.34433(17) 0.52391(16) 0.0512 1.0000 Uani . .
F44 F 0.45957(18) 0.29724(18) 0.39642(18) 0.0600 1.0000 Uani . .
F45 F 0.31653(18) 0.3260(2) 0.35087(18) 0.0711 1.0000 Uani . .
F46 F 0.22640(17) 0.3966(2) 0.43588(18) 0.0613 1.0000 Uani . .
C1 C 0.5134(2) 0.5039(2) 0.6035(2) 0.0243 1.0000 Uani . .
C11 C 0.4359(3) 0.4366(3) 0.8324(3) 0.0381 1.0000 Uani . .
C12 C 0.3591(3) 0.4341(3) 0.8141(3) 0.0361 1.0000 Uani . .
C13 C 0.3145(3) 0.4179(3) 0.8670(3) 0.0408 1.0000 Uani . .
C14 C 0.3405(3) 0.4094(3) 0.9366(3) 0.0539 1.0000 Uani . .
C15 C 0.4155(3) 0.4159(4) 0.9555(3) 0.0556 1.0000 Uani . .
C16 C 0.4617(3) 0.4297(3) 0.9038(3) 0.0487 1.0000 Uani . .
C21 C 0.5498(3) 0.5337(3) 0.7852(3) 0.0399 1.0000 Uani . .
C22 C 0.5125(3) 0.5993(3) 0.7624(3) 0.0516 1.0000 Uani . .
C23 C 0.5409(4) 0.6684(3) 0.7801(4) 0.0651 1.0000 Uani . .
C24 C 0.6103(4) 0.6729(4) 0.8181(4) 0.0699 1.0000 Uani . .
C25 C 0.6483(4) 0.6105(4) 0.8395(4) 0.0656 1.0000 Uani . .
C26 C 0.6184(3) 0.5404(3) 0.8235(3) 0.0523 1.0000 Uani . .
C31 C 0.5717(3) 0.3724(3) 0.7812(3) 0.0420 1.0000 Uani . .
C32 C 0.6370(3) 0.3779(3) 0.7472(3) 0.0536 1.0000 Uani . .
C33 C 0.6875(4) 0.3230(3) 0.7553(4) 0.0642 1.0000 Uani . .
C34 C 0.6791(4) 0.2600(4) 0.7950(4) 0.0693 1.0000 Uani . .
C35 C 0.6146(4) 0.2535(4) 0.8276(4) 0.0712 1.0000 Uani . .
C36 C 0.5601(3) 0.3093(3) 0.8214(3) 0.0561 1.0000 Uani . .
C41 C 0.3238(3) 0.4039(3) 0.5299(3) 0.0359 1.0000 Uani . .
C42 C 0.3997(3) 0.3929(3) 0.5531(3) 0.0348 1.0000 Uani . .
C43 C 0.4419(3) 0.3579(3) 0.5064(3) 0.0428 1.0000 Uani . .
C44 C 0.4151(3) 0.3332(3) 0.4402(3) 0.0447 1.0000 Uani . .
C45 C 0.3422(3) 0.3468(3) 0.4172(3) 0.0473 1.0000 Uani . .
C46 C 0.2982(3) 0.3818(3) 0.4619(3) 0.0456 1.0000 Uani . .
C51 C 0.1716(3) 0.4048(3) 0.5778(3) 0.0417 1.0000 Uani . .
C52 C 0.1583(3) 0.3449(3) 0.6252(3) 0.0483 1.0000 Uani . .
C53 C 0.0891(3) 0.3084(3) 0.6220(4) 0.0603 1.0000 Uani . .
C54 C 0.0326(3) 0.3318(3) 0.5726(4) 0.0591 1.0000 Uani . .
C55 C 0.0445(3) 0.3891(4) 0.5253(4) 0.0633 1.0000 Uani . .
C56 C 0.1132(3) 0.4261(3) 0.5274(3) 0.0507 1.0000 Uani . .
C61 C 0.2461(3) 0.5400(3) 0.5396(3) 0.0383 1.0000 Uani . .
C62 C 0.1857(3) 0.5843(3) 0.5506(3) 0.0471 1.0000 Uani . .
C63 C 0.1774(4) 0.6547(3) 0.5176(4) 0.0611 1.0000 Uani . .
C64 C 0.2294(4) 0.6807(3) 0.4746(4) 0.0638 1.0000 Uani . .
C65 C 0.2891(4) 0.6370(3) 0.4641(3) 0.0620 1.0000 Uani . .
C66 C 0.2983(3) 0.5666(3) 0.4957(3) 0.0485 1.0000 Uani . .
C71 C 0.2776(3) 0.5817(3) 0.8456(3) 0.0472 1.0000 Uani . .
C72 C 0.2190(4) 0.5752(4) 0.8878(4) 0.0668 1.0000 Uani . .
C73 C 0.2304(5) 0.5873(5) 0.9606(4) 0.0915 1.0000 Uani . .
C74 C 0.2979(5) 0.6087(5) 0.9900(4) 0.0969 1.0000 Uani . .
C75 C 0.3569(4) 0.6166(4) 0.9488(4) 0.0754 1.0000 Uani . .
C76 C 0.3471(4) 0.6028(3) 0.8777(4) 0.0583 1.0000 Uani . .
C81 C 0.3082(3) 0.6462(3) 0.7155(3) 0.0391 1.0000 Uani . .
C82 C 0.3467(3) 0.6413(3) 0.6544(3) 0.0478 1.0000 Uani . .
C83 C 0.3750(3) 0.7056(3) 0.6244(4) 0.0572 1.0000 Uani . .
C84 C 0.3668(3) 0.7741(4) 0.6552(4) 0.0681 1.0000 Uani . .
C85 C 0.3322(4) 0.7790(3) 0.7171(4) 0.0686 1.0000 Uani . .
C86 C 0.3015(3) 0.7157(3) 0.7467(4) 0.0550 1.0000 Uani . .
C91 C 0.1672(3) 0.5682(3) 0.7288(3) 0.0433 1.0000 Uani . .
C92 C 0.1271(3) 0.5016(3) 0.7270(3) 0.0483 1.0000 Uani . .
C93 C 0.0513(3) 0.5009(3) 0.7079(4) 0.0614 1.0000 Uani . .
C94 C 0.0150(3) 0.5674(4) 0.6918(4) 0.0654 1.0000 Uani . .
C95 C 0.0540(3) 0.6345(3) 0.6933(3) 0.0563 1.0000 Uani . .
C96 C 0.1301(3) 0.6348(3) 0.7116(3) 0.0470 1.0000 Uani . .
C101 C 0.1052(5) 0.6038(5) 0.2290(7) 0.1524 1.0000 Uani D U
C102 C 0.1269(5) 0.5942(5) 0.3041(7) 0.1414 1.0000 Uani D U
C103 C 0.1732(6) 0.5388(6) 0.3254(6) 0.1556 1.0000 Uani D U
C104 C 0.1984(5) 0.4943(5) 0.2740(8) 0.1548 1.0000 Uani D U
C105 C 0.1747(6) 0.5070(7) 0.2041(7) 0.1692 1.0000 Uani D U
C106 C 0.1282(6) 0.5623(7) 0.1794(7) 0.2038 1.0000 Uani D U
H11 H 0.5322 0.4853 0.5686 0.0359 1.0000 Uiso R .
H12 H 0.4839 0.5399 0.5910 0.0367 1.0000 Uiso R .
H13 H 0.5482 0.5178 0.6340 0.0359 1.0000 Uiso R .
H221 H 0.4682 0.5959 0.7349 0.0617 1.0000 Uiso R .
H231 H 0.5143 0.7109 0.7665 0.0792 1.0000 Uiso R .
H241 H 0.6303 0.7188 0.8283 0.0853 1.0000 Uiso R .
H251 H 0.6943 0.6145 0.8656 0.0788 1.0000 Uiso R .
H261 H 0.6444 0.4969 0.8376 0.0621 1.0000 Uiso R .
H321 H 0.6457 0.4193 0.7193 0.0648 1.0000 Uiso R .
H331 H 0.7311 0.3282 0.7327 0.0772 1.0000 Uiso R .
H341 H 0.7155 0.2221 0.7986 0.0827 1.0000 Uiso R .
H351 H 0.6067 0.2118 0.8539 0.0859 1.0000 Uiso R .
H361 H 0.5158 0.3049 0.8436 0.0678 1.0000 Uiso R .
H521 H 0.1971 0.3284 0.6590 0.0577 1.0000 Uiso R .
H531 H 0.0811 0.2691 0.6534 0.0719 1.0000 Uiso R .
H541 H -0.0138 0.3087 0.5721 0.0703 1.0000 Uiso R .
H551 H 0.0056 0.4047 0.4928 0.0750 1.0000 Uiso R .
H561 H 0.1200 0.4662 0.4935 0.0600 1.0000 Uiso R .
H621 H 0.1505 0.5661 0.5793 0.0543 1.0000 Uiso R .
H631 H 0.1373 0.6842 0.5252 0.0709 1.0000 Uiso R .
H641 H 0.2239 0.7270 0.4534 0.0750 1.0000 Uiso R .
H651 H 0.3236 0.6548 0.4356 0.0739 1.0000 Uiso R .
H661 H 0.3397 0.5369 0.4863 0.0576 1.0000 Uiso R .
H721 H 0.1722 0.5618 0.8672 0.0794 1.0000 Uiso R .
H731 H 0.1925 0.5797 0.9892 0.1108 1.0000 Uiso R .
H741 H 0.3044 0.6175 1.0391 0.1150 1.0000 Uiso R .
H751 H 0.4035 0.6300 0.9691 0.0887 1.0000 Uiso R .
H761 H 0.3878 0.6081 0.8498 0.0689 1.0000 Uiso R .
H821 H 0.3538 0.5939 0.6345 0.0561 1.0000 Uiso R .
H831 H 0.3997 0.7024 0.5838 0.0677 1.0000 Uiso R .
H841 H 0.3849 0.8168 0.6349 0.0796 1.0000 Uiso R .
H851 H 0.3286 0.8237 0.7387 0.0798 1.0000 Uiso R .
H861 H 0.2762 0.7201 0.7878 0.0650 1.0000 Uiso R .
H921 H 0.1527 0.4537 0.7422 0.0563 1.0000 Uiso R .
H931 H 0.0247 0.4568 0.7055 0.0727 1.0000 Uiso R .
H941 H -0.0354 0.5654 0.6796 0.0782 1.0000 Uiso R .
H951 H 0.0285 0.6805 0.6821 0.0670 1.0000 Uiso R .
H961 H 0.1558 0.6802 0.7128 0.0560 1.0000 Uiso R .
H1011 H 0.0725 0.6422 0.2143 0.1805 1.0000 Uiso R .
H1021 H 0.1085 0.6275 0.3394 0.1695 1.0000 Uiso R .
H1031 H 0.1871 0.5306 0.3753 0.1836 1.0000 Uiso R .
H1041 H 0.2318 0.4548 0.2865 0.1853 1.0000 Uiso R .
H1051 H 0.1927 0.4741 0.1702 0.2043 1.0000 Uiso R .
H1061 H 0.1137 0.5722 0.1309 0.2399 1.0000 Uiso R .

loop_
_atom_site_aniso_label
_atom_site_aniso_U_11
_atom_site_aniso_U_22
_atom_site_aniso_U_33
_atom_site_aniso_U_23
_atom_site_aniso_U_13
_atom_site_aniso_U_12
I1 0.04050(19) 0.02614(16) 0.0536(2) 0.00449(16) 0.00306(16) -0.00149(14)
Pd1 0.0314(2) 0.0298(2) 0.0410(2) 0.00196(18) 0.00089(17) -0.00089(16)
Pd2 0.0306(2) 0.02763(19) 0.0431(3) 0.00125(18) -0.00018(17) 0.00173(16)
P1 0.0327(7) 0.0346(7) 0.0409(8) 0.0011(6) -0.0002(6) 0.0027(6)
P2 0.0326(7) 0.0274(6) 0.0462(9) -0.0008(6) -0.0031(6) 0.0005(5)
P3 0.0332(7) 0.0324(7) 0.0513(9) -0.0013(6) 0.0007(6) 0.0045(6)
F13 0.0405(18) 0.063(2) 0.062(2) 0.0062(18) 0.0117(16) -0.0026(15)
F14 0.062(2) 0.120(3) 0.056(2) 0.019(2) 0.0212(19) 0.002(2)
F15 0.072(2) 0.113(3) 0.039(2) 0.013(2) 0.0019(18) 0.008(2)
F16 0.0429(18) 0.088(3) 0.0418(19) 0.0046(18) -0.0069(15) 0.0059(17)
F43 0.0415(18) 0.056(2) 0.056(2) -0.0074(16) 0.0007(15) 0.0098(15)
F44 0.058(2) 0.065(2) 0.058(2) -0.0244(18) 0.0126(17) -0.0004(17)
F45 0.061(2) 0.100(3) 0.051(2) -0.035(2) -0.0059(17) -0.004(2)
F46 0.0426(19) 0.085(3) 0.054(2) -0.0166(19) -0.0104(16) 0.0072(17)
C1 0.043(3) 0.018(2) 0.011(2) -0.0009(18) -0.0013(19) -0.0056(19)
C11 0.037(3) 0.033(3) 0.044(3) 0.002(2) 0.005(2) 0.000(2)
C12 0.037(3) 0.031(3) 0.039(3) 0.002(2) 0.000(2) -0.003(2)
C13 0.035(3) 0.043(3) 0.045(4) 0.007(3) 0.005(3) 0.002(2)
C14 0.053(4) 0.060(4) 0.051(4) 0.007(3) 0.020(3) 0.000(3)
C15 0.053(4) 0.077(4) 0.036(4) 0.010(3) 0.003(3) 0.004(3)
C16 0.049(3) 0.054(4) 0.043(4) 0.003(3) -0.004(3) 0.006(3)
C21 0.040(3) 0.040(3) 0.040(3) -0.002(2) 0.008(2) 0.002(2)
C22 0.050(3) 0.041(3) 0.063(4) 0.003(3) 0.002(3) 0.001(3)
C23 0.081(5) 0.039(3) 0.077(5) 0.005(3) 0.018(4) 0.001(3)
C24 0.094(6) 0.046(4) 0.071(5) -0.010(4) 0.016(4) -0.026(4)
C25 0.058(4) 0.070(5) 0.070(5) -0.016(4) 0.009(3) -0.023(4)
C26 0.046(3) 0.055(4) 0.055(4) 0.000(3) -0.007(3) -0.003(3)
C31 0.045(3) 0.035(3) 0.045(4) -0.005(3) -0.003(3) 0.003(2)
C32 0.040(3) 0.050(4) 0.072(5) 0.002(3) 0.011(3) 0.004(3)
C33 0.079(5) 0.044(4) 0.071(5) -0.001(3) 0.012(4) 0.008(3)
C34 0.049(4) 0.063(4) 0.096(6) 0.002(4) 0.003(4) 0.022(3)
C35 0.089(5) 0.044(4) 0.081(5) 0.019(4) 0.009(4) 0.018(3)
C36 0.052(4) 0.049(4) 0.067(4) 0.011(3) 0.008(3) 0.005(3)
C41 0.035(3) 0.031(3) 0.041(3) -0.003(2) -0.001(2) 0.001(2)
C42 0.046(3) 0.022(2) 0.036(3) -0.003(2) -0.001(2) -0.001(2)
C43 0.039(3) 0.032(3) 0.058(4) 0.002(3) 0.003(3) -0.001(2)
C44 0.049(3) 0.033(3) 0.053(4) -0.010(3) 0.010(3) -0.003(2)
C45 0.048(3) 0.047(3) 0.047(4) -0.013(3) 0.000(3) -0.012(3)
C46 0.041(3) 0.044(3) 0.051(4) -0.002(3) -0.001(3) 0.002(3)
C51 0.033(3) 0.036(3) 0.056(4) -0.011(3) 0.000(3) -0.001(2)
C52 0.038(3) 0.040(3) 0.065(4) 0.000(3) -0.003(3) -0.006(2)
C53 0.054(4) 0.041(3) 0.084(5) 0.003(3) -0.008(3) -0.016(3)
C54 0.034(3) 0.050(4) 0.090(5) -0.004(4) -0.006(3) -0.012(3)
C55 0.040(3) 0.063(4) 0.084(5) -0.010(4) -0.011(3) -0.003(3)
C56 0.041(3) 0.047(3) 0.063(4) -0.006(3) -0.006(3) 0.000(3)
C61 0.041(3) 0.030(3) 0.042(3) -0.002(2) -0.006(2) 0.001(2)
C62 0.053(3) 0.034(3) 0.051(4) -0.004(3) -0.014(3) 0.005(3)
C63 0.066(4) 0.036(3) 0.076(5) -0.008(3) -0.027(4) 0.016(3)
C64 0.092(5) 0.031(3) 0.065(5) 0.013(3) -0.014(4) 0.002(3)
C65 0.081(5) 0.047(4) 0.056(4) 0.011(3) -0.002(4) -0.013(3)
C66 0.057(4) 0.038(3) 0.050(4) 0.000(3) -0.005(3) -0.003(3)
C71 0.049(3) 0.044(3) 0.047(4) -0.007(3) -0.007(3) 0.009(3)
C72 0.062(4) 0.085(5) 0.053(4) -0.018(4) 0.009(3) 0.007(4)
C73 0.082(6) 0.134(8) 0.060(5) -0.010(5) 0.020(4) 0.010(5)
C74 0.100(7) 0.136(8) 0.052(5) -0.030(5) -0.012(5) 0.019(6)
C75 0.075(5) 0.079(5) 0.068(5) -0.013(4) -0.017(4) 0.007(4)
C76 0.064(4) 0.053(4) 0.057(4) -0.002(3) -0.002(3) 0.010(3)
C81 0.036(3) 0.032(3) 0.048(4) -0.002(3) -0.007(3) -0.002(2)
C82 0.037(3) 0.043(3) 0.061(4) 0.001(3) -0.011(3) -0.003(2)
C83 0.041(3) 0.057(4) 0.072(5) 0.013(3) -0.002(3) -0.012(3)
C84 0.038(4) 0.049(4) 0.114(7) 0.022(4) -0.021(4) -0.010(3)
C85 0.056(4) 0.028(3) 0.117(7) -0.011(4) -0.025(4) 0.003(3)
C86 0.047(3) 0.040(3) 0.075(5) -0.008(3) -0.010(3) 0.002(3)
C91 0.038(3) 0.039(3) 0.051(4) 0.000(3) -0.008(3) 0.005(2)
C92 0.043(3) 0.039(3) 0.063(4) 0.001(3) 0.002(3) 0.005(2)
C93 0.037(3) 0.047(4) 0.100(6) 0.001(4) 0.002(3) -0.007(3)
C94 0.034(3) 0.063(4) 0.099(6) 0.003(4) 0.002(3) 0.004(3)
C95 0.045(3) 0.047(3) 0.076(5) -0.005(3) 0.000(3) 0.013(3)
C96 0.039(3) 0.038(3) 0.065(4) -0.008(3) 0.003(3) 0.004(2)
C101 0.132(9) 0.109(9) 0.209(12) -0.031(8) -0.033(9) -0.009(7)
C102 0.125(9) 0.098(8) 0.199(10) -0.021(8) 0.003(8) -0.023(6)
C103 0.151(11) 0.083(7) 0.223(11) -0.009(7) -0.049(10) -0.027(6)
C104 0.145(10) 0.090(8) 0.227(14) -0.002(8) -0.001(9) -0.047(7)
C105 0.148(12) 0.176(13) 0.184(12) -0.021(11) 0.018(10) -0.021(9)
C106 0.194(16) 0.195(16) 0.211(10) -0.094(10) -0.053(11) 0.038(11)

loop_
_atom_type_symbol
_atom_type_scat_dispersion_real
_atom_type_scat_dispersion_imag
_atom_type_scat_Cromer_Mann_a1
_atom_type_scat_Cromer_Mann_b1
_atom_type_scat_Cromer_Mann_a2
_atom_type_scat_Cromer_Mann_b2
_atom_type_scat_Cromer_Mann_a3
_atom_type_scat_Cromer_Mann_b3
_atom_type_scat_Cromer_Mann_a4
_atom_type_scat_Cromer_Mann_b4
_atom_type_scat_Cromer_Mann_c
_atom_type_scat_source
C 0.0033 0.0016 2.3100 20.8439 1.0200 10.2075 1.5886 0.5687 0.8650 51.6512 0.2156 'International Tables Vol C 4.2.6.8 and 6.1.1.4'
H 0.0000 0.0000 0.4930 10.5109 0.3229 26.1257 0.1402 3.1424 0.0408 57.7998 0.0030 'International Tables Vol C 4.2.6.8 and 6.1.1.4'
F 0.0171 0.0103 3.5392 10.2825 2.6412 4.2944 1.5170 0.2615 1.0243 26.1476 0.2776 'International Tables Vol C 4.2.6.8 and 6.1.1.4'
I -0.4742 1.8119 20.1472 4.3470 18.9949 0.3814 7.5138 27.7660 2.2735 66.8776 4.0712 'International Tables Vol C 4.2.6.8 and 6.1.1.4'
P 0.1023 0.0942 6.4345 1.9067 4.1791 27.1570 1.7800 0.5260 1.4908 68.1645 1.1149 'International Tables Vol C 4.2.6.8 and 6.1.1.4'
Pd -0.9988 1.0072 19.3319 0.6987 15.5017 7.9893 5.2954 25.2052 0.6058 76.8986 5.2659 'International Tables Vol C 4.2.6.8 and 6.1.1.4'

loop_
_exptl_crystal_face_index_h
_exptl_crystal_face_index_k
_exptl_crystal_face_index_l
_exptl_crystal_face_perp_dist
0 0 1 0.040
0 0 -1 0.030
1 1 0 0.150
-1 -1 0 0.150
1 -1 0 0.120
-1 1 0 0.120

loop_
_geom_angle_atom_site_label_1
_geom_angle_atom_site_label_2
_geom_angle_atom_site_label_3
_geom_angle
_geom_angle_publ_flag
Pd1 I1 Pd2 61.876(13) yes
I1 Pd1 Pd2 58.561(13) yes
I1 Pd1 P1 93.16(4) yes
Pd2 Pd1 P1 85.05(4) yes
I1 Pd1 C1 173.68(11) yes
Pd2 Pd1 C1 124.90(12) yes
P1 Pd1 C1 92.47(11) yes
I1 Pd1 C42 85.35(13) yes
Pd2 Pd1 C42 96.25(14) yes
P1 Pd1 C42 177.11(13) yes
C1 Pd1 C42 88.91(17) yes
I1 Pd2 Pd1 59.563(13) yes
I1 Pd2 P2 91.47(3) yes
Pd1 Pd2 P2 83.07(3) yes
I1 Pd2 P3 166.38(4) yes
Pd1 Pd2 P3 128.68(4) yes
P2 Pd2 P3 100.08(5) yes
I1 Pd2 C12 81.22(13) yes
Pd1 Pd2 C12 93.22(14) yes
P2 Pd2 C12 172.69(14) yes
P3 Pd2 C12 87.16(14) yes
Pd1 P1 C11 112.16(17) yes
Pd1 P1 C21 122.16(18) yes
C11 P1 C21 103.7(2) yes
Pd1 P1 C31 105.58(18) yes
C11 P1 C31 106.7(2) yes
C21 P1 C31 105.5(2) yes
Pd2 P2 C41 111.87(17) yes
Pd2 P2 C51 110.86(19) yes
C41 P2 C51 107.7(2) yes
Pd2 P2 C61 121.48(17) yes
C41 P2 C61 100.1(2) yes
C51 P2 C61 103.7(2) yes
Pd2 P3 C71 117.76(18) yes
Pd2 P3 C81 116.40(18) yes
C71 P3 C81 101.0(3) yes
Pd2 P3 C91 110.37(18) yes
C71 P3 C91 102.9(3) yes
C81 P3 C91 107.0(2) yes
Pd1 C1 H11 109.6 no
Pd1 C1 H12 106.1 no
H11 C1 H12 111.5 no
Pd1 C1 H13 108.4 no
H11 C1 H13 109.0 no
H12 C1 H13 112.1 no
P1 C11 C12 120.8(4) yes
P1 C11 C16 120.5(4) yes
C12 C11 C16 118.7(5) yes
C11 C12 Pd2 123.1(4) yes
C11 C12 C13 117.2(5) yes
Pd2 C12 C13 119.6(4) yes
F13 C13 C12 120.0(5) yes
F13 C13 C14 116.5(5) yes
C12 C13 C14 123.5(5) yes
F14 C14 C13 121.1(5) yes
F14 C14 C15 119.5(6) yes
C13 C14 C15 119.4(5) yes
F15 C15 C14 120.9(5) yes
F15 C15 C16 120.5(5) yes
C14 C15 C16 118.6(6) yes
F16 C16 C11 119.7(5) yes
F16 C16 C15 117.9(5) yes
C11 C16 C15 122.4(5) yes
P1 C21 C22 116.5(4) yes
P1 C21 C26 125.3(4) yes
C22 C21 C26 118.2(5) yes
C21 C22 C23 121.3(6) yes
C21 C22 H221 119.5 no
C23 C22 H221 119.2 no
C22 C23 C24 118.7(6) yes
C22 C23 H231 119.9 no
C24 C23 H231 121.3 no
C23 C24 C25 121.2(6) yes
C23 C24 H241 119.0 no
C25 C24 H241 119.8 no
C24 C25 C26 120.0(6) yes
C24 C25 H251 120.1 no
C26 C25 H251 119.9 no
C25 C26 C21 120.5(6) yes
C25 C26 H261 120.7 no
C21 C26 H261 118.8 no
P1 C31 C32 117.6(4) yes
P1 C31 C36 123.3(4) yes
C32 C31 C36 118.9(5) yes
C31 C32 C33 119.2(6) yes
C31 C32 H321 120.6 no
C33 C32 H321 120.2 no
C32 C33 C34 124.2(7) yes
C32 C33 H331 117.8 no
C34 C33 H331 118.0 no
C33 C34 C35 116.9(6) yes
C33 C34 H341 121.6 no
C35 C34 H341 121.4 no
C34 C35 C36 121.4(6) yes
C34 C35 H351 119.3 no
C36 C35 H351 119.3 no
C35 C36 C31 119.4(6) yes
C35 C36 H361 121.4 no
C31 C36 H361 119.2 no
P2 C41 C42 119.7(4) yes
P2 C41 C46 121.1(4) yes
C42 C41 C46 119.1(5) yes
C41 C42 Pd1 124.4(4) yes
C41 C42 C43 116.1(5) yes
Pd1 C42 C43 119.4(4) yes
F43 C43 C42 120.6(5) yes
F43 C43 C44 115.1(5) yes
C42 C43 C44 124.3(5) yes
F44 C44 C43 121.7(5) yes
F44 C44 C45 119.1(5) yes
C43 C44 C45 119.2(5) yes
F45 C45 C44 119.5(5) yes
F45 C45 C46 122.0(5) yes
C44 C45 C46 118.5(5) yes
F46 C46 C41 120.6(5) yes
F46 C46 C45 116.6(5) yes
C41 C46 C45 122.7(5) yes
P2 C51 C52 117.9(4) yes
P2 C51 C56 124.0(4) yes
C52 C51 C56 118.0(5) yes
C51 C52 C53 121.0(5) yes
C51 C52 H521 119.9 no
C53 C52 H521 119.1 no
C52 C53 C54 119.2(6) yes
C52 C53 H531 120.2 no
C54 C53 H531 120.6 no
C53 C54 C55 120.8(5) yes
C53 C54 H541 118.7 no
C55 C54 H541 120.5 no
C54 C55 C56 120.9(6) yes
C54 C55 H551 119.6 no
C56 C55 H551 119.4 no
C51 C56 C55 120.0(6) yes
C51 C56 H561 120.8 no
C55 C56 H561 119.2 no
P2 C61 C62 120.8(4) yes
P2 C61 C66 120.4(4) yes
C62 C61 C66 118.5(5) yes
C61 C62 C63 120.3(6) yes
C61 C62 H621 118.4 no
C63 C62 H621 121.3 no
C62 C63 C64 120.8(6) yes
C62 C63 H631 120.2 no
C64 C63 H631 119.0 no
C63 C64 C65 118.8(6) yes
C63 C64 H641 120.5 no
C65 C64 H641 120.7 no
C64 C65 C66 121.5(6) yes
C64 C65 H651 118.4 no
C66 C65 H651 120.1 no
C65 C66 C61 120.0(6) yes
C65 C66 H661 119.5 no
C61 C66 H661 120.4 no
P3 C71 C72 122.4(5) yes
P3 C71 C76 119.4(5) yes
C72 C71 C76 118.3(6) yes
C71 C72 C73 120.0(6) yes
C71 C72 H721 119.4 no
C73 C72 H721 120.6 no
C72 C73 C74 120.3(7) yes
C72 C73 H731 120.2 no
C74 C73 H731 119.4 no
C73 C74 C75 120.6(7) yes
C73 C74 H741 119.2 no
C75 C74 H741 120.2 no
C74 C75 C76 119.6(7) yes
C74 C75 H751 120.7 no
C76 C75 H751 119.7 no
C71 C76 C75 121.1(7) yes
C71 C76 H761 119.6 no
C75 C76 H761 119.3 no
P3 C81 C82 119.3(4) yes
P3 C81 C86 122.3(5) yes
C82 C81 C86 118.4(5) yes
C81 C82 C83 120.4(6) yes
C81 C82 H821 118.7 no
C83 C82 H821 120.8 no
C82 C83 C84 120.4(6) yes
C82 C83 H831 120.4 no
C84 C83 H831 119.1 no
C83 C84 C85 119.5(6) yes
C83 C84 H841 120.4 no
C85 C84 H841 120.1 no
C84 C85 C86 120.9(6) yes
C84 C85 H851 119.8 no
C86 C85 H851 119.3 no
C85 C86 C81 120.2(6) yes
C85 C86 H861 120.2 no
C81 C86 H861 119.6 no
P3 C91 C92 117.4(4) yes
P3 C91 C96 123.5(4) yes
C92 C91 C96 119.1(5) yes
C91 C92 C93 121.0(5) yes
C91 C92 H921 119.7 no
C93 C92 H921 119.3 no
C92 C93 C94 119.4(5) yes
C92 C93 H931 121.3 no
C94 C93 H931 119.4 no
C93 C94 C95 120.6(5) yes
C93 C94 H941 117.6 no
C95 C94 H941 121.8 no
C94 C95 C96 119.8(5) yes
C94 C95 H951 120.2 no
C96 C95 H951 120.0 no
C91 C96 C95 120.1(5) yes
C91 C96 H961 120.6 no
C95 C96 H961 119.2 no
C102 C101 C106 124.5(10) yes
C102 C101 H1011 119.6 no
C106 C101 H1011 115.9 no
C101 C102 C103 119.6(10) yes
C101 C102 H1021 121.3 no
C103 C102 H1021 119.1 no
C102 C103 C104 117.0(10) yes
C102 C103 H1031 120.9 no
C104 C103 H1031 122.1 no
C103 C104 C105 119.6(10) yes
C103 C104 H1041 120.1 no
C105 C104 H1041 120.3 no
C104 C105 C106 126.0(11) yes
C104 C105 H1051 116.9 no
C106 C105 H1051 117.1 no
C105 C106 C101 113.2(11) yes
C105 C106 H1061 125.7 no
C101 C106 H1061 121.1 no

loop_
_geom_bond_atom_site_label_1
_geom_bond_atom_site_label_2
_geom_bond_distance
_geom_bond_publ_flag
I1 Pd1 2.7386(5) yes
I1 Pd2 2.7101(5) yes
Pd1 Pd2 2.8013(5) yes
Pd1 P1 2.2959(14) yes
Pd1 C1 2.162(4) yes
Pd1 C42 2.046(5) yes
Pd2 P2 2.4396(15) yes
Pd2 P3 2.3028(13) yes
Pd2 C12 2.053(5) yes
P1 C11 1.837(5) yes
P1 C21 1.826(5) yes
P1 C31 1.822(5) yes
P2 C41 1.836(5) yes
P2 C51 1.826(5) yes
P2 C61 1.836(5) yes
P3 C71 1.825(6) yes
P3 C81 1.813(5) yes
P3 C91 1.824(5) yes
F13 C13 1.364(6) yes
F14 C14 1.351(6) yes
F15 C15 1.347(6) yes
F16 C16 1.356(6) yes
F43 C43 1.379(6) yes
F44 C44 1.358(6) yes
F45 C45 1.350(6) yes
F46 C46 1.370(6) yes
C1 H11 0.833 no
C1 H12 0.854 no
C1 H13 0.852 no
C11 C12 1.397(7) yes
C11 C16 1.395(7) yes
C12 C13 1.362(7) yes
C13 C14 1.368(8) yes
C14 C15 1.372(8) yes
C15 C16 1.355(8) yes
C21 C22 1.398(7) yes
C21 C26 1.383(7) yes
C22 C23 1.365(8) yes
C22 H221 0.918 no
C23 C24 1.392(9) yes
C23 H231 0.923 no
C24 C25 1.350(9) yes
C24 H241 0.908 no
C25 C26 1.383(8) yes
C25 H251 0.931 no
C26 H261 0.935 no
C31 C32 1.389(7) yes
C31 C36 1.381(7) yes
C32 C33 1.337(8) yes
C32 H321 0.927 no
C33 C34 1.366(8) yes
C33 H331 0.929 no
C34 C35 1.365(9) yes
C34 H341 0.939 no
C35 C36 1.394(8) yes
C35 H351 0.911 no
C36 H361 0.936 no
C41 C42 1.414(7) yes
C41 C46 1.385(7) yes
C42 C43 1.361(7) yes
C43 C44 1.373(7) yes
C44 C45 1.370(7) yes
C45 C46 1.356(7) yes
C51 C52 1.427(7) yes
C51 C56 1.411(7) yes
C52 C53 1.402(7) yes
C52 H521 0.953 no
C53 C54 1.386(8) yes
C53 H531 0.936 no
C54 C55 1.385(8) yes
C54 H541 0.932 no
C55 C56 1.397(7) yes
C55 H551 0.936 no
C56 H561 0.974 no
C61 C62 1.374(7) yes
C61 C66 1.386(7) yes
C62 C63 1.402(8) yes
C62 H621 0.927 no
C63 C64 1.370(9) yes
C63 H631 0.915 no
C64 C65 1.355(9) yes
C64 H641 0.919 no
C65 C66 1.395(7) yes
C65 H651 0.912 no
C66 H661 0.943 no
C71 C72 1.379(8) yes
C71 C76 1.396(8) yes
C72 C73 1.390(9) yes
C72 H721 0.929 no
C73 C74 1.349(10) yes
C73 H731 0.914 no
C74 C75 1.374(10) yes
C74 H741 0.937 no
C75 C76 1.362(9) yes
C75 H751 0.923 no
C76 H761 0.943 no
C81 C82 1.397(8) yes
C81 C86 1.381(7) yes
C82 C83 1.393(7) yes
C82 H821 0.938 no
C83 C84 1.366(9) yes
C83 H831 0.918 no
C84 C85 1.370(10) yes
C84 H841 0.923 no
C85 C86 1.393(9) yes
C85 H851 0.901 no
C86 H861 0.935 no
C91 C92 1.390(7) yes
C91 C96 1.388(7) yes
C92 C93 1.383(7) yes
C92 H921 1.000 no
C93 C94 1.376(8) yes
C93 H931 0.918 no
C94 C95 1.387(8) yes
C94 H941 0.918 no
C95 C96 1.386(7) yes
C95 H951 0.954 no
C96 H961 0.932 no
C101 C102 1.448(12) yes
C101 C106 1.288(12) yes
C101 H1011 0.930 no
C102 C103 1.333(11) yes
C102 H1021 0.971 no
C103 C104 1.360(12) yes
C103 H1031 0.965 no
C104 C105 1.371(12) yes
C104 H1041 0.943 no
C105 C106 1.352(12) yes
C105 H1051 0.946 no
C106 H1061 0.949 no

loop_
_geom_contact_atom_site_label_1
_geom_contact_atom_site_label_2
_geom_contact_distance
_geom_contact_site_symmetry_2
_geom_contact_publ_flag
F13 C34 3.379(8) 4_455 no
F14 C25 3.354(8) 2_667 no
F15 F16 2.987(5) 2_667 no
F15 C25 3.191(9) 2_667 no
F15 C26 3.307(7) 2_667 no
F15 C24 3.520(8) 2_667 no
F15 C16 3.583(6) 2_667 no
F16 C75 3.108(8) 2_667 no
F16 C74 3.386(9) 2_667 no
F16 C15 3.566(7) 2_667 no
F43 C54 3.278(6) 4 no
F43 C53 3.486(7) 4 no
F43 C65 3.504(8) 2_666 no
F44 C83 3.037(7) 2_666 no
F44 C95 3.358(6) 3_546 no
F44 C23 3.387(8) 2_666 no
F44 C1 3.578(5) 2_666 no
F44 C84 3.583(7) 2_666 no
F44 C22 3.590(7) 2_666 no
F45 C85 2.992(8) 3_546 no
F45 C86 3.336(7) 3_546 no
F45 C84 3.421(6) 3_546 no
F45 C24 3.550(9) 2_666 no
F46 C84 3.173(7) 3_546 no
F46 C103 3.37(1) . no
F46 C104 3.52(1) . no
C1 C44 3.308(7) 2_666 no
C1 C43 3.361(7) 2_666 no

loop_
_geom_torsion_atom_site_label_1
_geom_torsion_atom_site_label_2
_geom_torsion_atom_site_label_3
_geom_torsion_atom_site_label_4
_geom_torsion
_geom_torsion_publ_flag
I1 Pd1 Pd2 P2 -95.82(3) no
I1 Pd1 Pd2 P3 166.80(5) no
I1 Pd1 Pd2 C12 77.8(2) no
I1 Pd1 P1 C11 -38.1(2) no
I1 Pd1 P1 C21 -162.1(2) no
I1 Pd1 P1 C31 77.7(2) no
I1 Pd1 C42 C41 68.3(5) no
I1 Pd1 C42 C43 -108.1(4) no
I1 Pd2 Pd1 P1 -96.77(3) no
I1 Pd2 Pd1 C1 173.7(1) no
I1 Pd2 Pd1 C42 80.6(2) no
I1 Pd2 P2 C41 -39.7(2) no
I1 Pd2 P2 C51 80.5(2) no
I1 Pd2 P2 C61 -157.5(2) no
I1 Pd2 P3 C71 22.8(3) no
I1 Pd2 P3 C81 142.9(2) no
I1 Pd2 P3 C91 -95.0(2) no
I1 Pd2 C12 C11 77.0(4) no
I1 Pd2 C12 C13 -100.5(4) no
Pd1 I1 Pd2 P2 81.09(3) no
Pd1 I1 Pd2 P3 -130.8(2) no
Pd1 I1 Pd2 C12 -99.0(2) no
Pd1 Pd2 P2 C41 19.4(2) no
Pd1 Pd2 P2 C51 139.6(2) no
Pd1 Pd2 P2 C61 -98.4(2) no
Pd1 Pd2 P3 C71 -100.5(2) no
Pd1 Pd2 P3 C81 19.6(2) no
Pd1 Pd2 P3 C91 141.8(2) no
Pd1 Pd2 C12 C11 18.5(5) no
Pd1 Pd2 C12 C13 -159.1(4) no
Pd1 P1 C11 C12 -14.9(5) no
Pd1 P1 C11 C16 162.9(4) no
Pd1 P1 C21 C22 46.9(5) no
Pd1 P1 C21 C26 -134.9(5) no
Pd1 P1 C31 C32 75.3(4) no
Pd1 P1 C31 C36 -99.0(5) no
Pd1 C42 C41 P2 4.2(7) no
Pd1 C42 C41 C46 -179.0(4) no
Pd1 C42 C43 F43 -3.2(7) no
Pd1 C42 C43 C44 176.3(4) no
Pd2 I1 Pd1 P1 82.23(3) no
Pd2 I1 Pd1 C42 -100.2(2) no
Pd2 Pd1 P1 C11 20.0(2) no
Pd2 Pd1 P1 C21 -104.0(2) no
Pd2 Pd1 P1 C31 135.7(2) no
Pd2 Pd1 C42 C41 10.6(5) no
Pd2 Pd1 C42 C43 -165.8(4) no
Pd2 P2 C41 C42 -19.9(5) no
Pd2 P2 C41 C46 163.4(4) no
Pd2 P2 C51 C52 -30.6(5) no
Pd2 P2 C51 C56 147.0(4) no
Pd2 P2 C61 C62 -76.8(5) no
Pd2 P2 C61 C66 97.5(5) no
Pd2 P3 C71 C72 -102.6(5) no
Pd2 P3 C71 C76 76.3(5) no
Pd2 P3 C81 C82 18.1(5) no
Pd2 P3 C81 C86 -162.8(4) no
Pd2 P3 C91 C92 30.4(5) no
Pd2 P3 C91 C96 -147.0(4) no
Pd2 C12 C11 P1 -5.8(7) no
Pd2 C12 C11 C16 176.3(4) no
Pd2 C12 C13 F13 1.0(7) no
Pd2 C12 C13 C14 -177.6(4) no
P1 Pd1 Pd2 P2 167.42(4) no
P1 Pd1 Pd2 P3 70.03(6) no
P1 Pd1 Pd2 C12 -18.9(2) no
P1 C11 C12 C13 171.8(4) no
P1 C11 C16 F16 5.1(7) no
P1 C11 C16 C15 -173.5(5) no
P1 C21 C22 C23 175.3(5) no
P1 C21 C26 C25 -177.2(5) no
P1 C31 C32 C33 -175.8(5) no
P1 C31 C36 C35 175.1(5) no
P2 Pd2 Pd1 C1 77.9(1) no
P2 Pd2 Pd1 C42 -15.2(2) no
P2 Pd2 P3 C71 170.3(2) no
P2 Pd2 P3 C81 -69.5(2) no
P2 Pd2 P3 C91 52.6(2) no
P2 C41 C42 C43 -179.3(4) no
P2 C41 C46 F46 1.6(7) no
P2 C41 C46 C45 179.7(4) no
P2 C51 C52 C53 177.5(5) no
P2 C51 C56 C55 -177.2(5) no
P2 C61 C62 C63 174.7(5) no
P2 C61 C66 C65 -174.1(4) no
P3 Pd2 Pd1 C1 -19.5(1) no
P3 Pd2 Pd1 C42 -112.6(2) no
P3 Pd2 P2 C41 147.6(2) no
P3 Pd2 P2 C51 -92.3(2) no
P3 Pd2 P2 C61 29.7(2) no
P3 Pd2 C12 C11 -110.1(4) no
P3 Pd2 C12 C13 72.3(4) no
P3 C71 C72 C73 177.0(6) no
P3 C71 C76 C75 -178.9(5) no
P3 C81 C82 C83 176.6(4) no
P3 C81 C86 C85 -178.6(5) no
P3 C91 C92 C93 -177.0(5) no
P3 C91 C96 C95 177.7(4) no
F13 C13 C12 C11 -176.7(5) no
F13 C13 C14 F14 0.9(8) no
F13 C13 C14 C15 -179.9(5) no
F14 C14 C13 C12 179.6(5) no
F14 C14 C15 F15 -0.7(9) no
F14 C14 C15 C16 178.4(5) no
F15 C15 C14 C13 -179.9(5) no
F15 C15 C16 F16 -0.4(9) no
F15 C15 C16 C11 178.3(5) no
F16 C16 C11 C12 -177.1(5) no
F16 C16 C15 C14 -179.4(5) no
F43 C43 C42 C41 -179.9(5) no
F43 C43 C44 F44 0.9(7) no
F43 C43 C44 C45 -177.5(5) no
F44 C44 C43 C42 -178.6(5) no
F44 C44 C45 F45 -1.7(8) no
F44 C44 C45 C46 179.1(5) no
F45 C45 C44 C43 176.7(5) no
F45 C45 C46 F46 -1.4(8) no
F45 C45 C46 C41 -179.6(5) no
F46 C46 C41 C42 -175.2(5) no
F46 C46 C45 C44 177.8(5) no
C1 Pd1 Pd2 C12 -108.5(2) no
C1 Pd1 P1 C11 144.8(2) no
C1 Pd1 P1 C21 20.8(2) no
C1 Pd1 P1 C31 -99.4(2) no
C1 Pd1 C42 C41 -114.4(5) no
C1 Pd1 C42 C43 69.2(4) no
C11 P1 C21 C22 -80.8(5) no
C11 P1 C21 C26 97.4(5) no
C11 P1 C31 C32 -165.2(4) no
C11 P1 C31 C36 20.5(5) no
C11 C12 C13 C14 4.7(8) no
C11 C16 C15 C14 -0.8(9) no
C12 Pd2 Pd1 C42 158.5(2) no
C12 Pd2 P3 C71 -8.6(3) no
C12 Pd2 P3 C81 111.5(3) no
C12 Pd2 P3 C91 -126.4(3) no
C12 C11 P1 C21 118.8(5) no
C12 C11 P1 C31 -130.1(5) no
C12 C11 C16 C15 4.3(9) no
C12 C13 C14 C15 -1.2(9) no
C13 C12 C11 C16 -6.0(8) no
C13 C14 C15 C16 -0.8(9) no
C16 C11 P1 C21 -63.4(5) no
C16 C11 P1 C31 47.7(5) no
C21 P1 C31 C32 -55.4(5) no
C21 P1 C31 C36 130.4(5) no
C21 C22 C23 C24 4(1) no
C21 C26 C25 C24 0(1) no
C22 C21 P1 C31 167.2(4) no
C22 C21 C26 C25 1.0(9) no
C22 C23 C24 C25 -2(1) no
C23 C22 C21 C26 -3.1(9) no
C23 C24 C25 C26 0(1) no
C26 C21 P1 C31 -14.6(6) no
C31 C32 C33 C34 1(1) no
C31 C36 C35 C34 0(1) no
C32 C31 C36 C35 0.9(8) no
C32 C33 C34 C35 0(1) no
C33 C32 C31 C36 -1.3(8) no
C33 C34 C35 C36 -1(1) no
C41 P2 C51 C52 92.0(5) no
C41 P2 C51 C56 -90.4(5) no
C41 P2 C61 C62 159.6(5) no
C41 P2 C61 C66 -26.1(5) no
C41 C42 C43 C44 -0.4(8) no
C41 C46 C45 C44 -0.4(8) no
C42 C41 P2 C51 -141.9(4) no
C42 C41 P2 C61 110.2(5) no
C42 C41 C46 C45 3.0(8) no
C42 C43 C44 C45 2.9(9) no
C43 C42 C41 C46 -2.5(8) no
C43 C44 C45 C46 -2.5(8) no
C46 C41 P2 C51 41.4(5) no
C46 C41 P2 C61 -66.5(5) no
C51 P2 C61 C62 48.5(5) no
C51 P2 C61 C66 -137.2(5) no
C51 C52 C53 C54 -0.9(9) no
C51 C56 C55 C54 0(1) no
C52 C51 P2 C61 -162.6(4) no
C52 C51 C56 C55 0.5(8) no
C52 C53 C54 C55 2(1) no
C53 C52 C51 C56 -0.2(8) no
C53 C54 C55 C56 -2(1) no
C56 C51 P2 C61 15.1(6) no
C61 C62 C63 C64 -0.6(9) no
C61 C66 C65 C64 -0.6(9) no
C62 C61 C66 C65 0.3(8) no
C62 C63 C64 C65 0(1) no
C63 C62 C61 C66 0.3(8) no
C63 C64 C65 C66 0(1) no
C71 P3 C81 C82 146.9(4) no
C71 P3 C81 C86 -34.1(5) no
C71 P3 C91 C92 -96.1(5) no
C71 P3 C91 C96 86.5(5) no
C71 C72 C73 C74 3(1) no
C71 C76 C75 C74 1(1) no
C72 C71 P3 C81 129.5(5) no
C72 C71 P3 C91 19.0(6) no
C72 C71 C76 C75 0.0(9) no
C72 C73 C74 C75 -2(1) no
C73 C72 C71 C76 -2(1) no
C73 C74 C75 C76 0(1) no
C76 C71 P3 C81 -51.6(5) no
C76 C71 P3 C91 -162.1(4) no
C81 P3 C91 C92 157.9(5) no
C81 P3 C91 C96 -19.5(6) no
C81 C82 C83 C84 1.4(8) no
C81 C86 C85 C84 3(1) no
C82 C81 P3 C91 -105.8(5) no
C82 C81 C86 C85 0.5(8) no
C82 C83 C84 C85 1.8(9) no
C83 C82 C81 C86 -2.4(8) no
C83 C84 C85 C86 -4(1) no
C86 C81 P3 C91 73.3(5) no
C91 C92 C93 C94 -1(1) no
C91 C96 C95 C94 -0.4(9) no
C92 C91 C96 C95 0.3(9) no
C92 C93 C94 C95 1(1) no
C93 C92 C91 C96 0.5(9) no
C93 C94 C95 C96 -0(1) no
C101 C102 C103 C104 1(1) no
C101 C106 C105 C104 -1(2) no
C102 C101 C106 C105 1(2) no
C102 C103 C104 C105 -1(2) no
C103 C102 C101 C106 -1(2) no
C103 C104 C105 C106 2(2) no
